data_7155922
loop_
_publ_author_name
'Mirabella, Stefania'
'Fibbi, Giulia'
'Matassini, Camilla'
'Faggi, Cristina'
'Goti, Andrea'
'Cardona, Francesca'

_publ_section_title
;
 Accessing 2-substituted piperidine iminosugars by organometallic
 addition/intramolecular reductive amination: aldehyde vs nitrone route
;
_journal_name_full 'Org. Biomol. Chem.'
_journal_paper_doi 10.1039/C7OB01848G
_journal_year 2017
_chemical_absolute_configuration syn
_chemical_formula_moiety 'C9 H17 N O3'
_chemical_formula_sum 'C9 H17 N O3'
_chemical_formula_weight 187.23
_chemical_name_systematic (2S,3R,4S,5R)-3-hydroxy-4,5-O-(1-methylethylidene)-2-methyl-piperidine
_space_group_crystal_system orthorhombic
_space_group_IT_number 19
_space_group_name_Hall 'P 2ac 2ab'
_space_group_name_H-M_alt 'P 21 21 21'
_symmetry_space_group_name_Hall 'P 2ac 2ab'
_symmetry_space_group_name_H-M 'P 21 21 21'
_atom_sites_solution_hydrogens mixed
_audit_creation_date
;
'Tue Dec 13 14:03:15 2016'
;
_audit_creation_method SHELXL-2014/6
_audit_update_record
;
2017-04-20 deposited with the CCDC.
2017-10-11 downloaded from the CCDC.
;
_cell_angle_alpha 90
_cell_angle_beta 90
_cell_angle_gamma 90
_cell_formula_units_Z 4
_cell_length_a 5.5000(2)
_cell_length_b 9.8160(3)
_cell_length_c 18.5860(6)
_cell_measurement_reflns_used 1516
_cell_measurement_temperature 100(2)
_cell_measurement_theta_max 70.649
_cell_measurement_theta_min 4.758
_cell_volume 1003.42(6)
_computing_cell_refinement
;
CrysAlisPro, Agilent Technologies,
Version 1.171.37.35g (release 09-12-2014 CrysAlis171 .NET)
(compiled Dec  9 2014,15:38:47)
;
_computing_data_collection
;
CrysAlisPro, Agilent Technologies,
Version 1.171.37.35g (release 09-12-2014 CrysAlis171 .NET)
(compiled Dec  9 2014,15:38:47)
;
_computing_data_reduction
;
CrysAlisPro, Agilent Technologies,
Version 1.171.37.35g (release 09-12-2014 CrysAlis171 .NET)
(compiled Dec  9 2014,15:38:47)
;
_computing_molecular_graphics 'Ortep for Windows (Farrugia, 2012)'
_computing_publication_material 'WinGX publication routines (Farrugia, 2012)'
_computing_structure_refinement 'SHELXL-2014/6 (Sheldrick, 2014)'
_computing_structure_solution 'SIR2004 J.Appl.Cryst.38,381-388'
_diffrn_ambient_temperature 100(2)
_diffrn_detector 'CCD plate'
_diffrn_detector_area_resol_mean 8.1241
_diffrn_detector_type Onyx
_diffrn_measured_fraction_theta_full 0.940
_diffrn_measured_fraction_theta_max 0.908
_diffrn_measurement_details
;
#__ type_ start__ end____ width___ exp.time_
  1 omega  -70.00   23.00   1.0000    4.0000
omega____ theta____ kappa____ phi______ frames
    -      -46.2824   57.0000  -30.0000 93

#__ type_ start__ end____ width___ exp.time_
  2 omega   73.00  118.00   1.0000    4.0000
omega____ theta____ kappa____ phi______ frames
    -       46.2824  125.0000  -30.0000 45

#__ type_ start__ end____ width___ exp.time_
  3 omega   28.00   77.00   1.0000   20.0000
omega____ theta____ kappa____ phi______ frames
    -       96.6919  -45.0000  -60.0000 49

#__ type_ start__ end____ width___ exp.time_
  4 omega   24.00   69.00   1.0000   20.0000
omega____ theta____ kappa____ phi______ frames
    -       96.6919  -30.0000  150.0000 45

#__ type_ start__ end____ width___ exp.time_
  5 omega   24.00   69.00   1.0000   20.0000
omega____ theta____ kappa____ phi______ frames
    -       96.6919  -30.0000  -30.0000 45

#__ type_ start__ end____ width___ exp.time_
  6 omega   24.00   69.00   1.0000   20.0000
omega____ theta____ kappa____ phi______ frames
    -       96.6919  -30.0000   30.0000 45

#__ type_ start__ end____ width___ exp.time_
  7 omega   24.00   69.00   1.0000   20.0000
omega____ theta____ kappa____ phi______ frames
    -       96.6919  -30.0000 -120.0000 45
;
_diffrn_measurement_device 'four-circle diffractometer'
_diffrn_measurement_device_type 'Xcalibur, Onyx'
_diffrn_measurement_method '\w scans'
_diffrn_radiation_monochromator graphite
_diffrn_radiation_probe x-ray
_diffrn_radiation_type CuK\a
_diffrn_radiation_wavelength 1.54178
_diffrn_reflns_av_R_equivalents 0.0398
_diffrn_reflns_av_unetI/netI 0.0574
_diffrn_reflns_Laue_measured_fraction_max 0.908
_diffrn_reflns_limit_h_max 3
_diffrn_reflns_limit_h_min -6
_diffrn_reflns_limit_k_max 9
_diffrn_reflns_limit_k_min -11
_diffrn_reflns_limit_l_max 20
_diffrn_reflns_limit_l_min -22
_diffrn_reflns_number 2631
_diffrn_reflns_point_group_measured_fraction_max 0.784
_diffrn_reflns_theta_full 67.679
_diffrn_reflns_theta_max 70.649
_diffrn_reflns_theta_min 4.758
_diffrn_source 'Enhance (Cu) X-ray Source'
_exptl_absorpt_coefficient_mu 0.759
_exptl_absorpt_correction_T_max 1.0000
_exptl_absorpt_correction_T_min 0.87478
_exptl_absorpt_correction_type multi-scan
_exptl_absorpt_process_details
;
CrysAlisPro, Agilent Technologies,
Version 1.171.37.35g (release 09-12-2014 CrysAlis171 .NET)
(compiled Dec  9 2014,15:38:47)
Empirical absorption correction using spherical harmonics,
 implemented in SCALE3 ABSPACK scaling algorithm.
;
_exptl_crystal_colour colourless
_exptl_crystal_density_diffrn 1.239
_exptl_crystal_density_method 'not measured'
_exptl_crystal_description needle
_exptl_crystal_F_000 408
_exptl_crystal_size_max 0.09
_exptl_crystal_size_mid 0.04
_exptl_crystal_size_min 0.03
_refine_diff_density_max 0.163
_refine_diff_density_min -0.216
_refine_diff_density_rms 0.046
_refine_ls_abs_structure_details
;
 Flack x determined using 341 quotients [(I+)-(I-)]/[(I+)+(I-)]
 (Parsons, Flack and Wagner, Acta Cryst. B69 (2013) 249-259).
;
_refine_ls_abs_structure_Flack 0.0(1)
_refine_ls_extinction_method none
_refine_ls_goodness_of_fit_ref 0.984
_refine_ls_hydrogen_treatment mixed
_refine_ls_matrix_type full
_refine_ls_number_parameters 122
_refine_ls_number_reflns 1516
_refine_ls_number_restraints 0
_refine_ls_restrained_S_all 0.984
_refine_ls_R_factor_all 0.0541
_refine_ls_R_factor_gt 0.0384
_refine_ls_shift/su_max 0.000
_refine_ls_shift/su_mean 0.000
_refine_ls_structure_factor_coef Fsqd
_refine_ls_weighting_details 'w=1/[\s^2^(Fo^2^)+(0.0372P)^2^] where P=(Fo^2^+2Fc^2^)/3'
_refine_ls_weighting_scheme calc
_refine_ls_wR_factor_gt 0.0828
_refine_ls_wR_factor_ref 0.0882
_reflns_Friedel_coverage 0.445
_reflns_Friedel_fraction_full 0.633
_reflns_Friedel_fraction_max 0.600
_reflns_number_gt 1228
_reflns_number_total 1516
_reflns_threshold_expression 'I > 2\s(I)'
_cod_data_source_file c7ob01848g2.cif
_cod_data_source_block 145
_cod_original_cell_volume 1003.4(2)
_cod_database_code 7155922
_shelx_space_group_comment
;
The symmetry employed for this shelxl refinement is uniquely defined
by the following loop, which should always be used as a source of
symmetry information in preference to the above space-group names.
They are only intended as comments.
;
_shelxl_version_number 2014/6

loop_
_space_group_symop_operation_xyz
'x, y, z'
'-x+1/2, -y, z+1/2'
'x+1/2, -y+1/2, -z'
'-x, y+1/2, -z+1/2'

loop_
_atom_site_label
_atom_site_type_symbol
_atom_site_fract_x
_atom_site_fract_y
_atom_site_fract_z
_atom_site_U_iso_or_equiv
_atom_site_adp_type
_atom_site_occupancy
_atom_site_site_symmetry_order
_atom_site_calc_flag
_atom_site_refinement_flags_posn
_atom_site_refinement_flags_adp
N1 N 0.6994(4) 1.1156(3) 0.45449(14) 0.0179(5) Uani 1 1 d . .
O1 O 0.6690(3) 0.8392(2) 0.39757(11) 0.0219(5) Uani 1 1 d . .
O2 O 0.9832(3) 0.8784(2) 0.32205(10) 0.0218(5) Uani 1 1 d . .
O3 O 1.2123(3) 1.1342(2) 0.44684(11) 0.0224(5) Uani 1 1 d . .
H3A H 1.3496 1.1016 0.4477 0.034 Uiso 1 1 calc R U
C1 C 0.8307(5) 1.1437(3) 0.38669(16) 0.0189(6) Uani 1 1 d . .
H1 H 0.7394 1.1008 0.3475 0.023 Uiso 1 1 calc R U
C2 C 1.0846(5) 1.0823(3) 0.38702(16) 0.0187(6) Uani 1 1 d . .
H2 H 1.1696 1.1080 0.3427 0.022 Uiso 1 1 calc R U
C3 C 1.0627(5) 0.9267(3) 0.39088(16) 0.0190(6) Uani 1 1 d . .
H3 H 1.2194 0.8858 0.4037 0.023 Uiso 1 1 calc R U
C4 C 0.8635(5) 0.8804(3) 0.44379(16) 0.0194(6) Uani 1 1 d . .
H4 H 0.9210 0.8024 0.4720 0.023 Uiso 1 1 calc R U
C5 C 0.7754(5) 0.9914(3) 0.49326(16) 0.0205(6) Uani 1 1 d . .
H5A H 0.6391 0.9574 0.5211 0.025 Uiso 1 1 calc R U
H5B H 0.9045 1.0146 0.5266 0.025 Uiso 1 1 calc R U
C6 C 0.8315(6) 1.2967(3) 0.37330(17) 0.0232(7) Uani 1 1 d . .
H6A H 0.9165 1.3158 0.3293 0.035 Uiso 1 1 calc R U
H6B H 0.6672 1.3289 0.3696 0.035 Uiso 1 1 calc R U
H6C H 0.9114 1.3419 0.4125 0.035 Uiso 1 1 calc R U
C7 C 0.7749(5) 0.7946(3) 0.33160(16) 0.0208(7) Uani 1 1 d . .
C8 C 0.5958(5) 0.8216(4) 0.27177(18) 0.0271(8) Uani 1 1 d . .
H8A H 0.4551 0.7651 0.2782 0.041 Uiso 1 1 calc R U
H8B H 0.5482 0.9157 0.2728 0.041 Uiso 1 1 calc R U
H8C H 0.6704 0.8013 0.2263 0.041 Uiso 1 1 calc R U
C9 C 0.8482(7) 0.6461(3) 0.33625(19) 0.0332(8) Uani 1 1 d . .
H9A H 0.7057 0.5909 0.3427 0.050 Uiso 1 1 calc R U
H9B H 0.9293 0.6199 0.2927 0.050 Uiso 1 1 calc R U
H9C H 0.9558 0.6333 0.3763 0.050 Uiso 1 1 calc R U
HN1 H 0.719(6) 1.186(4) 0.478(2) 0.027(10) Uiso 1 1 d . .

loop_
_atom_site_aniso_label
_atom_site_aniso_U_11
_atom_site_aniso_U_22
_atom_site_aniso_U_33
_atom_site_aniso_U_23
_atom_site_aniso_U_13
_atom_site_aniso_U_12
N1 0.0161(11) 0.0187(13) 0.0189(12) -0.0052(13) 0.0034(11) -0.0018(11)
O1 0.0207(10) 0.0268(11) 0.0182(10) -0.0033(11) 0.0017(9) -0.0031(9)
O2 0.0205(10) 0.0282(11) 0.0168(10) -0.0070(10) 0.0003(9) -0.0039(9)
O3 0.0131(8) 0.0305(11) 0.0235(11) -0.0080(11) -0.0032(8) 0.0029(9)
C1 0.0169(13) 0.0235(14) 0.0164(14) -0.0033(15) -0.0001(12) -0.0002(12)
C2 0.0139(13) 0.0258(15) 0.0165(14) -0.0047(15) 0.0027(11) -0.0019(11)
C3 0.0155(13) 0.0256(15) 0.0160(14) -0.0046(16) -0.0015(12) 0.0040(11)
C4 0.0213(14) 0.0196(14) 0.0174(15) 0.0002(15) -0.0030(12) 0.0000(12)
C5 0.0200(13) 0.0229(15) 0.0185(14) -0.0003(15) 0.0017(13) -0.0007(12)
C6 0.0253(14) 0.0211(15) 0.0231(16) -0.0005(15) -0.0036(13) 0.0013(13)
C7 0.0211(14) 0.0241(15) 0.0172(15) -0.0057(16) 0.0009(13) 0.0007(12)
C8 0.0222(14) 0.0337(18) 0.0254(16) -0.0092(17) -0.0053(13) 0.0014(14)
C9 0.049(2) 0.0226(16) 0.0284(17) -0.0069(18) -0.0046(16) 0.0028(15)

loop_
_atom_type_symbol
_atom_type_description
_atom_type_scat_dispersion_real
_atom_type_scat_dispersion_imag
_atom_type_scat_source
C C 0.0181 0.0091 'International Tables Vol C Tables 4.2.6.8 and 6.1.1.4'
H H 0.0000 0.0000 'International Tables Vol C Tables 4.2.6.8 and 6.1.1.4'
N N 0.0311 0.0180 'International Tables Vol C Tables 4.2.6.8 and 6.1.1.4'
O O 0.0492 0.0322 'International Tables Vol C Tables 4.2.6.8 and 6.1.1.4'

loop_
_geom_angle_atom_site_label_1
_geom_angle_atom_site_label_2
_geom_angle_atom_site_label_3
_geom_angle
C5 N1 C1 115.6(2)
C5 N1 HN1 113(2)
C1 N1 HN1 104(2)
C7 O1 C4 107.3(2)
C7 O2 C3 109.0(2)
C2 O3 H3A 109.5
N1 C1 C2 111.8(2)
N1 C1 C6 109.0(2)
C2 C1 C6 112.9(3)
N1 C1 H1 107.7
C2 C1 H1 107.7
C6 C1 H1 107.7
O3 C2 C1 108.5(2)
O3 C2 C3 111.2(2)
C1 C2 C3 108.8(2)
O3 C2 H2 109.4
C1 C2 H2 109.4
C3 C2 H2 109.4
O2 C3 C2 108.2(2)
O2 C3 C4 104.8(2)
C2 C3 C4 112.3(2)
O2 C3 H3 110.5
C2 C3 H3 110.5
C4 C3 H3 110.5
O1 C4 C5 109.3(2)
O1 C4 C3 103.4(2)
C5 C4 C3 113.9(3)
O1 C4 H4 110.0
C5 C4 H4 110.0
C3 C4 H4 110.0
N1 C5 C4 113.0(2)
N1 C5 H5A 109.0
C4 C5 H5A 109.0
N1 C5 H5B 109.0
C4 C5 H5B 109.0
H5A C5 H5B 107.8
C1 C6 H6A 109.5
C1 C6 H6B 109.5
H6A C6 H6B 109.5
C1 C6 H6C 109.5
H6A C6 H6C 109.5
H6B C6 H6C 109.5
O2 C7 O1 105.0(2)
O2 C7 C8 109.4(2)
O1 C7 C8 108.2(2)
O2 C7 C9 110.5(2)
O1 C7 C9 110.8(3)
C8 C7 C9 112.6(3)
C7 C8 H8A 109.5
C7 C8 H8B 109.5
H8A C8 H8B 109.5
C7 C8 H8C 109.5
H8A C8 H8C 109.5
H8B C8 H8C 109.5
C7 C9 H9A 109.5
C7 C9 H9B 109.5
H9A C9 H9B 109.5
C7 C9 H9C 109.5
H9A C9 H9C 109.5
H9B C9 H9C 109.5

loop_
_geom_bond_atom_site_label_1
_geom_bond_atom_site_label_2
_geom_bond_distance
N1 C5 1.476(4)
N1 C1 1.478(4)
N1 HN1 0.83(4)
O1 C7 1.426(4)
O1 C4 1.430(3)
O2 C7 1.421(4)
O2 C3 1.433(3)
O3 C2 1.410(4)
O3 H3A 0.8200
C1 C2 1.521(4)
C1 C6 1.523(4)
C1 H1 0.9800
C2 C3 1.534(4)
C2 H2 0.9800
C3 C4 1.541(4)
C3 H3 0.9800
C4 C5 1.506(4)
C4 H4 0.9800
C5 H5A 0.9700
C5 H5B 0.9700
C6 H6A 0.9600
C6 H6B 0.9600
C6 H6C 0.9600
C7 C8 1.509(4)
C7 C9 1.515(4)
C8 H8A 0.9600
C8 H8B 0.9600
C8 H8C 0.9600
C9 H9A 0.9600
C9 H9B 0.9600
C9 H9C 0.9600
